data_4343612
loop_
_publ_author_name
'Radwan, Yousf K.'
'Maity, Ayan'
'Teets, Thomas S.'

_publ_section_title
;
 Manipulating the Excited States of Cyclometalated Iridium Complexes with
 \b-Ketoiminate and \b-Diketiminate Ligands.
;
_journal_issue 14
_journal_name_full 'Inorganic chemistry'
_journal_page_first 7122
_journal_page_last 7131
_journal_paper_doi 10.1021/acs.inorgchem.5b01401
_journal_volume 54
_journal_year 2015
_chemical_formula_sum 'C37 H28 Ir N3 O S2'
_chemical_formula_weight 786.94
_space_group_crystal_system monoclinic
_space_group_IT_number 14
_space_group_name_Hall '-P 2ybc'
_space_group_name_H-M_alt 'P 1 21/c 1'
_symmetry_space_group_name_Hall '-P 2ybc'
_symmetry_space_group_name_H-M 'P 1 21/c 1'
_atom_sites_solution_hydrogens geom
_audit_creation_method SHELXL-2014/7
_cell_angle_alpha 90
_cell_angle_beta 94.194(3)
_cell_angle_gamma 90
_cell_formula_units_Z 4
_cell_length_a 16.925(4)
_cell_length_b 9.708(2)
_cell_length_c 18.743(4)
_cell_measurement_reflns_used 9894
_cell_measurement_temperature 123(2)
_cell_measurement_theta_max 29.37
_cell_measurement_theta_min 2.36
_cell_volume 3071.4(12)
_computing_cell_refinement 'Bruker SAINT'
_computing_data_collection 'Bruker APEX2'
_computing_data_reduction 'Bruker SAINT'
_computing_molecular_graphics 'Bruker SHELXTL'
_computing_publication_material 'Bruker SHELXTL'
_computing_structure_refinement 'SHELXL-2014/7 (Sheldrick, 2014)'
_computing_structure_solution 'SHELXS-97 (Sheldrick 2008)'
_diffrn_ambient_temperature 123(2)
_diffrn_measured_fraction_theta_full 0.999
_diffrn_measured_fraction_theta_max 0.921
_diffrn_measurement_device_type 'Bruker APEX-II CCD'
_diffrn_measurement_method '\f and \w scans'
_diffrn_radiation_type MoK\a
_diffrn_radiation_wavelength 0.71073
_diffrn_reflns_av_R_equivalents 0.0151
_diffrn_reflns_av_unetI/netI 0.0184
_diffrn_reflns_laue_measured_fraction_full 0.999
_diffrn_reflns_laue_measured_fraction_max 0.921
_diffrn_reflns_limit_h_max 10
_diffrn_reflns_limit_h_min -22
_diffrn_reflns_limit_k_max 12
_diffrn_reflns_limit_k_min -13
_diffrn_reflns_limit_l_max 24
_diffrn_reflns_limit_l_min -25
_diffrn_reflns_number 19604
_diffrn_reflns_point_group_measured_fraction_full 0.999
_diffrn_reflns_point_group_measured_fraction_max 0.921
_diffrn_reflns_theta_full 25.242
_diffrn_reflns_theta_max 29.423
_diffrn_reflns_theta_min 1.206
_exptl_absorpt_coefficient_mu 4.519
_exptl_absorpt_correction_T_max 0.7459
_exptl_absorpt_correction_T_min 0.6343
_exptl_absorpt_correction_type multi-scan
_exptl_absorpt_process_details sadabs
_exptl_crystal_colour red
_exptl_crystal_density_diffrn 1.702
_exptl_crystal_description block
_exptl_crystal_F_000 1552
_exptl_crystal_size_max 0.300
_exptl_crystal_size_mid 0.250
_exptl_crystal_size_min 0.200
_refine_diff_density_max 1.105
_refine_diff_density_min -0.708
_refine_diff_density_rms 0.088
_refine_ls_extinction_method none
_refine_ls_goodness_of_fit_ref 1.089
_refine_ls_hydrogen_treatment constr
_refine_ls_matrix_type full
_refine_ls_number_parameters 399
_refine_ls_number_reflns 7826
_refine_ls_number_restraints 0
_refine_ls_restrained_S_all 1.089
_refine_ls_R_factor_all 0.0184
_refine_ls_R_factor_gt 0.0166
_refine_ls_shift/su_max 0.003
_refine_ls_shift/su_mean 0.000
_refine_ls_structure_factor_coef Fsqd
_refine_ls_weighting_details 'w=1/[\s^2^(Fo^2^)+(0.0146P)^2^+2.8702P] where P=(Fo^2^+2Fc^2^)/3'
_refine_ls_weighting_scheme calc
_refine_ls_wR_factor_gt 0.0372
_refine_ls_wR_factor_ref 0.0397
_reflns_Friedel_coverage 0.000
_reflns_number_gt 7385
_reflns_number_total 7826
_reflns_threshold_expression 'I > 2\s(I)'
_cod_data_source_file ic5b01401_si_001.cif
_cod_data_source_block Complex5
_cod_depositor_comments 'Adding full bibliography for 4343610--4343613.cif.'
_cod_original_cell_volume 3071.5(12)
_cod_database_code 4343612
_shelx_shelxl_version_number 2014/7
_shelx_space_group_comment
; 
The symmetry employed for this shelxl refinement is uniquely defined 
by the following loop, which should always be used as a source of 
symmetry information in preference to the above space-group names. 
They are only intended as comments. 
;
_shelx_estimated_absorpt_t_min 0.344
_shelx_estimated_absorpt_t_max 0.465

loop_
_space_group_symop_operation_xyz
'x, y, z'
'-x, y+1/2, -z+1/2'
'-x, -y, -z'
'x, -y-1/2, z-1/2'

loop_
_atom_site_label
_atom_site_type_symbol
_atom_site_fract_x
_atom_site_fract_y
_atom_site_fract_z
_atom_site_U_iso_or_equiv
_atom_site_adp_type
_atom_site_occupancy
_atom_site_site_symmetry_order
_atom_site_calc_flag
_atom_site_refinement_flags_posn
_atom_site_refinement_flags_adp
O1 O 0.67689(8) -0.04014(14) -0.11813(7) 0.0167(3) Uani 1 1 d . .
Ir1 Ir 0.72937(2) 0.11811(2) -0.05041(2) 0.01059(2) Uani 1 1 d . .
S1 S 0.52276(3) 0.08359(5) 0.08648(3) 0.01594(9) Uani 1 1 d . .
S2 S 0.99268(3) 0.16996(6) -0.05685(3) 0.02670(12) Uani 1 1 d . .
N1 N 0.62025(9) 0.14091(16) -0.00921(8) 0.0126(3) Uani 1 1 d . .
N2 N 0.84552(10) 0.09951(16) -0.07556(9) 0.0140(3) Uani 1 1 d . .
N3 N 0.71679(9) 0.25592(17) -0.14027(8) 0.0143(3) Uani 1 1 d . .
C1 C 0.64657(12) -0.0222(2) -0.18209(11) 0.0184(4) Uani 1 1 d . .
C2 C 0.61129(14) -0.1523(2) -0.21649(12) 0.0258(5) Uani 1 1 d . .
H2A H 0.6497 -0.2276 -0.2104 0.039 Uiso 1 1 calc R U
H2B H 0.5984 -0.1360 -0.2676 0.039 Uiso 1 1 calc R U
H2C H 0.5630 -0.1771 -0.1936 0.039 Uiso 1 1 calc R U
C3 C 0.64575(13) 0.0981(2) -0.22171(11) 0.0222(4) Uani 1 1 d . .
H3 H 0.6168 0.0945 -0.2670 0.027 Uiso 1 1 calc R U
C4 C 0.68252(12) 0.2269(2) -0.20365(10) 0.0191(4) Uani 1 1 d . .
C5 C 0.67955(16) 0.3343(2) -0.26241(12) 0.0300(5) Uani 1 1 d . .
H5A H 0.6759 0.4262 -0.2413 0.045 Uiso 1 1 calc R U
H5B H 0.6331 0.3179 -0.2957 0.045 Uiso 1 1 calc R U
H5C H 0.7277 0.3282 -0.2882 0.045 Uiso 1 1 calc R U
C10 C 0.61113(11) 0.06228(19) 0.04741(10) 0.0130(3) Uani 1 1 d . .
C11 C 0.55463(11) 0.22709(19) -0.02412(10) 0.0141(4) Uani 1 1 d . .
C12 C 0.54306(11) 0.3212(2) -0.08011(11) 0.0169(4) Uani 1 1 d . .
H12 H 0.5815 0.3319 -0.1142 0.020 Uiso 1 1 calc R U
C13 C 0.47397(13) 0.3986(2) -0.08487(11) 0.0203(4) Uani 1 1 d . .
H13 H 0.4662 0.4652 -0.1219 0.024 Uiso 1 1 calc R U
C14 C 0.41568(12) 0.3815(2) -0.03680(12) 0.0216(4) Uani 1 1 d . .
H14 H 0.3689 0.4358 -0.0418 0.026 Uiso 1 1 calc R U
C15 C 0.42516(12) 0.2861(2) 0.01818(11) 0.0199(4) Uani 1 1 d . .
H15 H 0.3853 0.2729 0.0507 0.024 Uiso 1 1 calc R U
C16 C 0.49528(11) 0.2104(2) 0.02401(10) 0.0153(4) Uani 1 1 d . .
C21 C 0.67452(11) -0.03022(19) 0.07152(10) 0.0128(3) Uani 1 1 d . .
C22 C 0.67206(12) -0.12114(19) 0.12926(10) 0.0166(4) Uani 1 1 d . .
H22 H 0.6271 -0.1240 0.1567 0.020 Uiso 1 1 calc R U
C23 C 0.73624(12) -0.2069(2) 0.14576(11) 0.0206(4) Uani 1 1 d . .
H23 H 0.7359 -0.2689 0.1850 0.025 Uiso 1 1 calc R U
C24 C 0.80108(12) -0.2015(2) 0.10449(11) 0.0207(4) Uani 1 1 d . .
H24 H 0.8446 -0.2616 0.1153 0.025 Uiso 1 1 calc R U
C25 C 0.80350(12) -0.10975(19) 0.04753(11) 0.0164(4) Uani 1 1 d . .
H25 H 0.8489 -0.1076 0.0206 0.020 Uiso 1 1 calc R U
C26 C 0.73997(11) -0.02050(19) 0.02927(10) 0.0123(3) Uani 1 1 d . .
C30 C 0.89508(11) 0.1802(2) -0.03647(11) 0.0174(4) Uani 1 1 d . .
C31 C 0.96671(12) 0.0469(2) -0.12214(12) 0.0209(4) Uani 1 1 d . .
C32 C 1.01583(13) -0.0241(2) -0.16597(13) 0.0267(5) Uani 1 1 d . .
H32 H 1.0713 -0.0076 -0.1633 0.032 Uiso 1 1 calc R U
C33 C 0.98131(14) -0.1192(2) -0.21346(12) 0.0257(5) Uani 1 1 d . .
H33 H 1.0136 -0.1696 -0.2436 0.031 Uiso 1 1 calc R U
C34 C 0.89975(13) -0.1422(2) -0.21776(11) 0.0226(4) Uani 1 1 d . .
H34 H 0.8774 -0.2072 -0.2513 0.027 Uiso 1 1 calc R U
C35 C 0.85061(12) -0.0719(2) -0.17409(11) 0.0187(4) Uani 1 1 d . .
H35 H 0.7951 -0.0882 -0.1774 0.022 Uiso 1 1 calc R U
C36 C 0.88452(11) 0.0228(2) -0.12531(10) 0.0149(4) Uani 1 1 d . .
C41 C 0.78115(11) 0.25165(19) 0.02027(10) 0.0138(3) Uani 1 1 d . .
C42 C 0.74725(12) 0.3275(2) 0.07418(11) 0.0172(4) Uani 1 1 d . .
H42 H 0.6917 0.3220 0.0784 0.021 Uiso 1 1 calc R U
C43 C 0.79302(14) 0.4103(2) 0.12140(12) 0.0235(4) Uani 1 1 d . .
H43 H 0.7683 0.4594 0.1576 0.028 Uiso 1 1 calc R U
C44 C 0.87438(14) 0.4226(3) 0.11664(13) 0.0294(5) Uani 1 1 d . .
H44 H 0.9049 0.4802 0.1490 0.035 Uiso 1 1 calc R U
C45 C 0.91044(13) 0.3502(2) 0.06428(13) 0.0271(5) Uani 1 1 d . .
H45 H 0.9658 0.3582 0.0600 0.033 Uiso 1 1 calc R U
C46 C 0.86405(11) 0.2650(2) 0.01775(11) 0.0179(4) Uani 1 1 d . .
C51 C 0.76192(12) 0.38112(19) -0.13111(10) 0.0160(4) Uani 1 1 d . .
C52 C 0.83587(13) 0.3922(2) -0.15874(12) 0.0218(4) Uani 1 1 d . .
H52 H 0.8541 0.3213 -0.1884 0.026 Uiso 1 1 calc R U
C53 C 0.88300(14) 0.5070(2) -0.14286(13) 0.0273(5) Uani 1 1 d . .
H53 H 0.9335 0.5141 -0.1615 0.033 Uiso 1 1 calc R U
C54 C 0.85666(14) 0.6110(2) -0.10001(14) 0.0268(5) Uani 1 1 d . .
H54 H 0.8894 0.6885 -0.0886 0.032 Uiso 1 1 calc R U
C55 C 0.78258(14) 0.6016(2) -0.07387(13) 0.0254(5) Uani 1 1 d . .
H55 H 0.7639 0.6739 -0.0454 0.030 Uiso 1 1 calc R U
C56 C 0.73540(12) 0.4871(2) -0.08912(11) 0.0195(4) Uani 1 1 d . .
H56 H 0.6847 0.4810 -0.0708 0.023 Uiso 1 1 calc R U

loop_
_atom_site_aniso_label
_atom_site_aniso_U_11
_atom_site_aniso_U_22
_atom_site_aniso_U_33
_atom_site_aniso_U_23
_atom_site_aniso_U_13
_atom_site_aniso_U_12
O1 0.0153(7) 0.0192(7) 0.0155(6) -0.0032(5) 0.0017(5) -0.0019(5)
Ir1 0.00855(4) 0.01277(4) 0.01044(4) -0.00024(2) 0.00057(2) 0.00067(2)
S1 0.0118(2) 0.0208(2) 0.0156(2) -0.00067(18) 0.00371(17) 0.00106(17)
S2 0.0097(2) 0.0315(3) 0.0391(3) -0.0114(2) 0.0028(2) -0.0005(2)
N1 0.0093(7) 0.0138(7) 0.0146(7) -0.0020(6) -0.0001(6) 0.0007(6)
N2 0.0118(7) 0.0142(7) 0.0162(8) 0.0001(6) 0.0015(6) 0.0007(6)
N3 0.0128(7) 0.0173(8) 0.0129(7) 0.0013(6) 0.0026(6) 0.0016(6)
C1 0.0132(9) 0.0253(10) 0.0169(9) -0.0065(8) 0.0025(7) -0.0004(8)
C2 0.0249(11) 0.0323(12) 0.0206(10) -0.0108(9) 0.0037(8) -0.0074(9)
C3 0.0219(10) 0.0294(11) 0.0144(9) -0.0029(8) -0.0047(8) -0.0006(8)
C4 0.0196(10) 0.0236(10) 0.0140(9) 0.0013(8) 0.0012(7) 0.0037(8)
C5 0.0437(14) 0.0291(12) 0.0160(10) 0.0054(9) -0.0046(9) -0.0003(11)
C10 0.0106(8) 0.0153(8) 0.0132(8) -0.0042(7) 0.0011(7) -0.0014(7)
C11 0.0097(8) 0.0151(8) 0.0172(9) -0.0044(7) -0.0015(7) 0.0000(7)
C12 0.0134(9) 0.0185(9) 0.0184(9) -0.0012(7) -0.0009(7) -0.0003(7)
C13 0.0189(10) 0.0193(10) 0.0218(10) -0.0012(8) -0.0053(8) 0.0022(8)
C14 0.0144(9) 0.0210(10) 0.0283(11) -0.0078(8) -0.0052(8) 0.0062(8)
C15 0.0129(9) 0.0245(10) 0.0223(10) -0.0074(8) 0.0013(7) 0.0022(8)
C16 0.0136(9) 0.0161(9) 0.0160(9) -0.0035(7) -0.0005(7) -0.0001(7)
C21 0.0123(8) 0.0129(8) 0.0131(8) -0.0022(7) 0.0001(7) -0.0004(7)
C22 0.0158(9) 0.0194(9) 0.0151(9) 0.0009(7) 0.0042(7) -0.0014(7)
C23 0.0215(10) 0.0211(10) 0.0192(10) 0.0068(8) 0.0009(8) 0.0008(8)
C24 0.0181(10) 0.0206(10) 0.0231(10) 0.0040(8) -0.0004(8) 0.0053(8)
C25 0.0138(9) 0.0182(9) 0.0176(9) -0.0002(7) 0.0025(7) 0.0019(7)
C26 0.0113(8) 0.0135(8) 0.0121(8) -0.0013(7) 0.0002(7) -0.0001(7)
C30 0.0105(8) 0.0192(9) 0.0223(10) -0.0001(8) 0.0002(7) 0.0014(7)
C31 0.0155(9) 0.0218(10) 0.0259(10) -0.0019(8) 0.0042(8) 0.0020(8)
C32 0.0156(10) 0.0333(12) 0.0321(12) -0.0027(10) 0.0084(9) 0.0040(9)
C33 0.0238(11) 0.0308(12) 0.0238(11) -0.0005(9) 0.0110(9) 0.0086(9)
C34 0.0238(11) 0.0254(10) 0.0188(10) -0.0032(8) 0.0041(8) 0.0037(9)
C35 0.0168(9) 0.0217(10) 0.0177(9) -0.0005(8) 0.0027(8) 0.0023(8)
C36 0.0134(9) 0.0166(9) 0.0152(9) 0.0036(7) 0.0041(7) 0.0029(7)
C41 0.0148(9) 0.0131(8) 0.0132(8) 0.0006(7) -0.0001(7) 0.0002(7)
C42 0.0163(9) 0.0170(9) 0.0182(9) -0.0014(7) 0.0009(7) 0.0013(7)
C43 0.0257(11) 0.0236(10) 0.0210(10) -0.0068(8) 0.0001(9) 0.0034(9)
C44 0.0241(11) 0.0303(12) 0.0323(12) -0.0151(10) -0.0089(9) -0.0010(9)
C45 0.0147(10) 0.0289(11) 0.0365(13) -0.0109(10) -0.0054(9) 0.0001(8)
C46 0.0133(9) 0.0186(9) 0.0214(10) -0.0021(8) -0.0017(7) 0.0010(7)
C51 0.0164(9) 0.0169(9) 0.0147(9) 0.0044(7) 0.0000(7) 0.0008(7)
C52 0.0196(10) 0.0231(10) 0.0237(10) 0.0014(8) 0.0077(8) 0.0017(8)
C53 0.0204(11) 0.0272(11) 0.0353(13) 0.0053(9) 0.0076(9) -0.0039(9)
C54 0.0240(11) 0.0193(10) 0.0367(13) 0.0043(9) -0.0010(10) -0.0040(8)
C55 0.0260(11) 0.0200(10) 0.0298(12) -0.0028(8) 0.0003(9) 0.0013(8)
C56 0.0186(10) 0.0183(9) 0.0218(10) 0.0003(8) 0.0032(8) 0.0031(8)

loop_
_atom_type_symbol
_atom_type_description
_atom_type_scat_dispersion_real
_atom_type_scat_dispersion_imag
_atom_type_scat_source
C C 0.0033 0.0016 'International Tables Vol C Tables 4.2.6.8 and 6.1.1.4'
H H 0.0000 0.0000 'International Tables Vol C Tables 4.2.6.8 and 6.1.1.4'
N N 0.0061 0.0033 'International Tables Vol C Tables 4.2.6.8 and 6.1.1.4'
O O 0.0106 0.0060 'International Tables Vol C Tables 4.2.6.8 and 6.1.1.4'
S S 0.1246 0.1234 'International Tables Vol C Tables 4.2.6.8 and 6.1.1.4'
Ir Ir -1.4442 7.9887 'International Tables Vol C Tables 4.2.6.8 and 6.1.1.4'

loop_
_geom_angle_atom_site_label_1
_geom_angle_atom_site_label_2
_geom_angle_atom_site_label_3
_geom_angle
C1 O1 Ir1 125.23(13)
C26 Ir1 C41 86.05(7)
C26 Ir1 N2 94.38(7)
C41 Ir1 N2 80.22(7)
C26 Ir1 N1 80.07(7)
C41 Ir1 N1 92.48(7)
N2 Ir1 N1 171.17(6)
C26 Ir1 O1 88.32(6)
C41 Ir1 O1 174.30(6)
N2 Ir1 O1 99.35(6)
N1 Ir1 O1 87.42(6)
C26 Ir1 N3 176.42(7)
C41 Ir1 N3 97.38(7)
N2 Ir1 N3 85.23(6)
N1 Ir1 N3 100.73(6)
O1 Ir1 N3 88.23(6)
C10 S1 C16 89.81(9)
C30 S2 C31 89.92(10)
C10 N1 C11 111.48(16)
C10 N1 Ir1 113.42(12)
C11 N1 Ir1 134.95(13)
C30 N2 C36 111.87(16)
C30 N2 Ir1 113.35(13)
C36 N2 Ir1 134.77(13)
C4 N3 C51 118.97(17)
C4 N3 Ir1 125.94(14)
C51 N3 Ir1 114.26(12)
O1 C1 C3 127.21(19)
O1 C1 C2 113.71(19)
C3 C1 C2 119.04(19)
C1 C3 C4 128.72(19)
N3 C4 C3 123.97(18)
N3 C4 C5 119.92(19)
C3 C4 C5 116.11(18)
N1 C10 C21 118.72(17)
N1 C10 S1 115.23(14)
C21 C10 S1 126.04(15)
C12 C11 N1 127.33(18)
C12 C11 C16 119.36(17)
N1 C11 C16 113.30(17)
C13 C12 C11 118.35(19)
C12 C13 C14 121.78(19)
C15 C14 C13 120.76(19)
C14 C15 C16 117.54(19)
C15 C16 C11 122.18(18)
C15 C16 S1 127.64(16)
C11 C16 S1 110.17(14)
C22 C21 C26 123.03(17)
C22 C21 C10 124.75(17)
C26 C21 C10 112.22(16)
C23 C22 C21 118.98(18)
C22 C23 C24 119.45(19)
C23 C24 C25 121.29(19)
C24 C25 C26 121.10(19)
C25 C26 C21 116.15(17)
C25 C26 Ir1 128.32(14)
C21 C26 Ir1 115.53(13)
N2 C30 C46 118.65(17)
N2 C30 S2 114.85(15)
C46 C30 S2 126.50(15)
C32 C31 C36 121.6(2)
C32 C31 S2 128.47(17)
C36 C31 S2 109.95(15)
C33 C32 C31 117.9(2)
C32 C33 C34 120.9(2)
C35 C34 C33 121.4(2)
C34 C35 C36 118.45(19)
C35 C36 N2 126.81(18)
C35 C36 C31 119.78(18)
N2 C36 C31 113.41(17)
C42 C41 C46 115.73(17)
C42 C41 Ir1 129.11(15)
C46 C41 Ir1 115.07(14)
C43 C42 C41 121.55(19)
C42 C43 C44 121.1(2)
C45 C44 C43 119.4(2)
C44 C45 C46 119.0(2)
C45 C46 C41 123.11(19)
C45 C46 C30 124.18(19)
C41 C46 C30 112.70(17)
C56 C51 C52 119.31(19)
C56 C51 N3 120.16(18)
C52 C51 N3 120.27(18)
C53 C52 C51 120.0(2)
C54 C53 C52 120.3(2)
C55 C54 C53 119.8(2)
C54 C55 C56 120.2(2)
C55 C56 C51 120.4(2)

loop_
_geom_bond_atom_site_label_1
_geom_bond_atom_site_label_2
_geom_bond_distance
O1 C1 1.281(2)
O1 Ir1 2.1437(14)
Ir1 C26 2.0084(18)
Ir1 C41 2.0085(19)
Ir1 N2 2.0627(17)
Ir1 N1 2.0651(16)
Ir1 N3 2.1494(16)
S1 C10 1.7251(19)
S1 C16 1.739(2)
S2 C30 1.725(2)
S2 C31 1.743(2)
N1 C10 1.325(2)
N1 C11 1.402(2)
N2 C30 1.328(3)
N2 C36 1.396(2)
N3 C4 1.314(2)
N3 C51 1.439(2)
C1 C3 1.384(3)
C1 C2 1.520(3)
C3 C4 1.426(3)
C4 C5 1.515(3)
C10 C21 1.446(3)
C11 C12 1.394(3)
C11 C16 1.408(3)
C12 C13 1.388(3)
C13 C14 1.394(3)
C14 C15 1.386(3)
C15 C16 1.394(3)
C21 C22 1.400(3)
C21 C26 1.411(3)
C22 C23 1.386(3)
C23 C24 1.389(3)
C24 C25 1.394(3)
C25 C26 1.404(3)
C30 C46 1.437(3)
C31 C32 1.393(3)
C31 C36 1.408(3)
C32 C33 1.382(3)
C33 C34 1.395(3)
C34 C35 1.388(3)
C35 C36 1.391(3)
C41 C42 1.406(3)
C41 C46 1.413(3)
C42 C43 1.389(3)
C43 C44 1.392(3)
C44 C45 1.385(3)
C45 C46 1.400(3)
C51 C56 1.389(3)
C51 C52 1.393(3)
C52 C53 1.390(3)
C53 C54 1.384(3)
C54 C55 1.382(3)
C55 C56 1.387(3)
